data_2238326
loop_
_publ_author_name
'Schilling, Lars-Hendrik'
'Stock, Norbert'

_publ_section_title
;
 <i>catena</i>-Poly[[[tetraaquamagnesium]-<i>trans</i>-\m-[(piperazine-1,4-diium-1,4-diyl)bis(methylene)]diphosphonato]
 hemihydrate]
;
_journal_coeditor_code CQ2003
_journal_issue 8
_journal_name_full 'Acta Crystallographica Section E'
_journal_page_first m452
_journal_page_last m453
_journal_paper_doi 10.1107/S1600536813018722
_journal_volume 69
_journal_year 2013
_chemical_formula_iupac '[Mg (C6 H14 N2 O6 P2) (H2 O1)4], 0.5H2 O1'
_chemical_formula_moiety 'C6 H22 Mg N2 O10 P2, H O0.5'
_chemical_formula_sum 'C6 H23 Mg N2 O10.5 P2'
_chemical_formula_weight 377.51
_chemical_name_systematic
'<i>catena</i>-Poly[[[tetraaquamagnesium]-<i>trans</i>-\m-[(piperazine-1,4-diium-1,4-diyl)bis(methylene)]diphosphonato] hemihydrate]'
_space_group_IT_number 2
_symmetry_cell_setting triclinic
_symmetry_space_group_name_Hall '-P 1'
_symmetry_space_group_name_H-M 'P -1'
_atom_sites_solution_hydrogens geom
_atom_sites_solution_primary direct
_atom_sites_solution_secondary difmap
_audit_creation_method SHELXL-97
_cell_angle_alpha 94.579(6)
_cell_angle_beta 103.326(6)
_cell_angle_gamma 106.552(6)
_cell_formula_units_Z 1
_cell_length_a 6.6296(5)
_cell_length_b 6.8074(6)
_cell_length_c 8.7962(7)
_cell_measurement_reflns_used 1270
_cell_measurement_temperature 293(2)
_cell_measurement_theta_max 29.77
_cell_measurement_theta_min 1.15
_cell_volume 365.75(5)
_computing_cell_refinement 'X-AREA (Stoe & Cie, 2008)'
_computing_data_collection 'X-AREA (Stoe & Cie, 2008)'
_computing_data_reduction 'X-AREA (Stoe & Cie, 2008)'
_computing_molecular_graphics
;
XP in SHELXTL (Sheldrick, 2008) and DIAMOND Brandenburg (2011);
;
_computing_publication_material 'XCIF in SHELXTL (Sheldrick, 2008)'
_computing_structure_refinement 'SHELXL97 (Sheldrick, 2008)'
_computing_structure_solution 'SHELXS97 (Sheldrick, 2008)'
_diffrn_ambient_temperature 293(2)
_diffrn_measured_fraction_theta_full 0.996
_diffrn_measured_fraction_theta_max 0.996
_diffrn_measurement_device_type 'Stoe IPSD-2'
_diffrn_measurement_method 'omega scan'
_diffrn_radiation_monochromator graphite
_diffrn_radiation_source 'fine-focus sealed tube'
_diffrn_radiation_type MoK\a
_diffrn_radiation_wavelength 0.71073
_diffrn_reflns_av_R_equivalents 0.0356
_diffrn_reflns_av_sigmaI/netI 0.0250
_diffrn_reflns_limit_h_max 9
_diffrn_reflns_limit_h_min -9
_diffrn_reflns_limit_k_max 9
_diffrn_reflns_limit_k_min -9
_diffrn_reflns_limit_l_max 12
_diffrn_reflns_limit_l_min -12
_diffrn_reflns_number 6973
_diffrn_reflns_theta_full 29.16
_diffrn_reflns_theta_max 29.16
_diffrn_reflns_theta_min 3.16
_diffrn_standards_decay_% 0
_diffrn_standards_interval_time 0
_diffrn_standards_number 0
_exptl_absorpt_coefficient_mu 0.396
_exptl_absorpt_correction_T_max 0.9741
_exptl_absorpt_correction_T_min 0.8857
_exptl_absorpt_correction_type numerical
_exptl_absorpt_process_details '(X-SHAPE and X-RED32; Stoe & Cie, 2008)'
_exptl_crystal_colour colorless
_exptl_crystal_density_diffrn 1.714
_exptl_crystal_density_method 'not measured'
_exptl_crystal_description needle
_exptl_crystal_F_000 199
_exptl_crystal_size_max 0.2053
_exptl_crystal_size_mid 0.1228
_exptl_crystal_size_min 0.0402
_refine_diff_density_max 0.429
_refine_diff_density_min -0.434
_refine_ls_extinction_method none
_refine_ls_goodness_of_fit_ref 1.005
_refine_ls_hydrogen_treatment constr
_refine_ls_matrix_type full
_refine_ls_number_parameters 103
_refine_ls_number_reflns 1957
_refine_ls_number_restraints 0
_refine_ls_restrained_S_all 1.005
_refine_ls_R_factor_all 0.0351
_refine_ls_R_factor_gt 0.0298
_refine_ls_shift/su_max 0.000
_refine_ls_shift/su_mean 0.000
_refine_ls_structure_factor_coef Fsqd
_refine_ls_weighting_details 'calc w=1/[\s^2^(Fo^2^)+(0.0352P)^2^+0.2734P] where P=(Fo^2^+2Fc^2^)/3'
_refine_ls_weighting_scheme calc
_refine_ls_wR_factor_gt 0.0779
_refine_ls_wR_factor_ref 0.0799
_reflns_number_gt 1727
_reflns_number_total 1957
_reflns_threshold_expression I>2sigma(I)
_cod_data_source_file cq2003.cif
_cod_data_source_block I
_cod_original_formula_sum 'C6 H23 Mg N2 O10.50 P2'
_cod_database_code 2238326
_cod_database_fobs_code 2238326

loop_
_symmetry_equiv_pos_as_xyz
'x, y, z'
'-x, -y, -z'

loop_
_atom_site_type_symbol
_atom_site_label
_atom_site_fract_x
_atom_site_fract_y
_atom_site_fract_z
_atom_site_U_iso_or_equiv
_atom_site_adp_type
_atom_site_calc_flag
_atom_site_refinement_flags
_atom_site_occupancy
_atom_site_symmetry_multiplicity
Mg Mg1 0.5000 0.5000 0.5000 0.01868(16) Uani d S 1 2
P P1 0.36611(6) 0.83891(6) 0.71790(4) 0.01741(10) Uani d . 1 1
O O1 0.47100(19) 0.67534(18) 0.69031(14) 0.0256(2) Uani d . 1 1
O O2 0.22643(18) 0.87610(17) 0.56605(13) 0.0228(2) Uani d . 1 1
O O3 0.52336(14) 1.04094(13) 0.81824(11) 0.0225(2) Uani d . 1 1
C C1 0.17809(14) 0.73201(13) 0.83666(11) 0.0218(3) Uani d R 1 1
H H1A 0.2264 0.6279 0.8904 0.026 Uiso d R 1 1
H H1B 0.0379 0.6240 0.8034 0.026 Uiso d R 1 1
N N1 0.1348(2) 0.89184(19) 0.94153(15) 0.0181(2) Uani d . 1 1
H H1N1 0.2589 0.9558 1.0077 0.022 Uiso d R 1 1
C C2 0.0614(3) 1.0529(2) 0.85892(19) 0.0235(3) Uani d . 1 1
H H2A -0.0754 0.9870 0.7791 0.028 Uiso calc R 1 1
H H2B 0.1690 1.1225 0.8065 0.028 Uiso calc R 1 1
C C3 -0.0313(3) 0.7900(2) 1.02369(19) 0.0218(3) Uani d . 1 1
H H3A 0.0147 0.6857 1.0786 0.026 Uiso calc R 1 1
H H3B -0.1695 0.7211 0.9461 0.026 Uiso calc R 1 1
O O4 0.30950(18) 0.64149(17) 0.34463(13) 0.0236(2) Uani d . 1 1
H H1O4 0.3778 0.7291 0.3008 0.028 Uiso d R 1 1
H H2O4 0.2647 0.7153 0.3980 0.028 Uiso d R 1 1
O O5 0.22487(19) 0.26098(18) 0.51161(16) 0.0309(3) Uani d . 1 1
H H1O5 0.2383 0.1488 0.5310 0.037 Uiso d R 1 1
H H2O5 0.0957 0.2540 0.4922 0.037 Uiso d R 1 1
O O6 0.5116(13) 0.5606(12) 1.0711(9) 0.0620(19) Uani d P 0.25 1
H H1O6 0.5284 0.5120 1.1538 0.093 Uiso d PR 0.25 1
H H2O6 0.5205 0.6822 1.0956 0.093 Uiso d PR 0.25 1

loop_
_atom_site_aniso_label
_atom_site_aniso_U_11
_atom_site_aniso_U_22
_atom_site_aniso_U_33
_atom_site_aniso_U_12
_atom_site_aniso_U_13
_atom_site_aniso_U_23
Mg1 0.0172(3) 0.0181(3) 0.0219(3) 0.0073(3) 0.0059(3) 0.0011(3)
P1 0.01580(17) 0.01772(18) 0.01999(19) 0.00653(13) 0.00637(13) 0.00069(13)
O1 0.0300(6) 0.0285(6) 0.0246(6) 0.0176(5) 0.0094(5) 0.0020(4)
O2 0.0203(5) 0.0246(5) 0.0244(5) 0.0097(4) 0.0047(4) 0.0025(4)
O3 0.0200(5) 0.0213(5) 0.0237(5) 0.0037(4) 0.0053(4) 0.0010(4)
C1 0.0228(7) 0.0170(6) 0.0276(8) 0.0055(5) 0.0121(6) 0.0011(6)
N1 0.0151(5) 0.0194(6) 0.0206(6) 0.0052(4) 0.0070(5) 0.0019(5)
C2 0.0269(7) 0.0258(7) 0.0246(7) 0.0132(6) 0.0127(6) 0.0077(6)
C3 0.0216(7) 0.0205(7) 0.0271(7) 0.0066(6) 0.0129(6) 0.0060(6)
O4 0.0245(5) 0.0233(5) 0.0252(6) 0.0101(4) 0.0075(4) 0.0032(4)
O5 0.0186(5) 0.0240(6) 0.0501(8) 0.0059(4) 0.0086(5) 0.0106(5)
O6 0.065(5) 0.059(4) 0.068(5) 0.025(4) 0.019(4) 0.020(4)

loop_
_atom_type_symbol
_atom_type_description
_atom_type_scat_dispersion_real
_atom_type_scat_dispersion_imag
_atom_type_scat_source
C C 0.0033 0.0016 'International Tables Vol C Tables 4.2.6.8 and 6.1.1.4'
H H 0.0000 0.0000 'International Tables Vol C Tables 4.2.6.8 and 6.1.1.4'
N N 0.0061 0.0033 'International Tables Vol C Tables 4.2.6.8 and 6.1.1.4'
O O 0.0106 0.0060 'International Tables Vol C Tables 4.2.6.8 and 6.1.1.4'
Mg Mg 0.0486 0.0363 'International Tables Vol C Tables 4.2.6.8 and 6.1.1.4'
P P 0.1023 0.0942 'International Tables Vol C Tables 4.2.6.8 and 6.1.1.4'

loop_
_geom_angle_atom_site_label_1
_geom_angle_atom_site_label_2
_geom_angle_atom_site_label_3
_geom_angle_site_symmetry_1
_geom_angle_site_symmetry_3
_geom_angle
O1 Mg1 O1 2_666 . 180.00(6)
O1 Mg1 O5 2_666 . 90.35(5)
O1 Mg1 O5 . . 89.65(5)
O1 Mg1 O5 2_666 2_666 89.65(5)
O1 Mg1 O5 . 2_666 90.35(5)
O5 Mg1 O5 . 2_666 180.00(7)
O1 Mg1 O4 2_666 2_666 89.80(4)
O1 Mg1 O4 . 2_666 90.20(4)
O5 Mg1 O4 . 2_666 87.19(5)
O5 Mg1 O4 2_666 2_666 92.81(5)
O1 Mg1 O4 2_666 . 90.20(4)
O1 Mg1 O4 . . 89.80(4)
O5 Mg1 O4 . . 92.81(5)
O5 Mg1 O4 2_666 . 87.19(5)
O4 Mg1 O4 2_666 . 180.0
O1 P1 O2 . . 113.06(7)
O1 P1 O3 . . 114.25(6)
O2 P1 O3 . . 112.00(6)
O1 P1 C1 . . 105.10(6)
O2 P1 C1 . . 106.31(6)
O3 P1 C1 . . 105.20(5)
P1 O1 Mg1 . . 137.40(7)
N1 C1 P1 . . 114.69(7)
N1 C1 H1A . . 114.7
P1 C1 H1A . . 108.7
N1 C1 H1B . . 102.6
P1 C1 H1B . . 128.8
H1A C1 H1B . . 83.9
C3 N1 C2 . . 108.49(11)
C3 N1 C1 . . 110.46(10)
C2 N1 C1 . . 114.75(11)
C3 N1 H1N1 . . 111.5
C2 N1 H1N1 . . 106.5
C1 N1 H1N1 . . 105.1
N1 C2 C3 . 2_577 110.27(12)
N1 C2 H2A . . 109.6
C3 C2 H2A 2_577 . 109.6
N1 C2 H2B . . 109.6
C3 C2 H2B 2_577 . 109.6
H2A C2 H2B . . 108.1
N1 C3 C2 . 2_577 111.06(12)
N1 C3 H3A . . 109.4
C2 C3 H3A 2_577 . 109.4
N1 C3 H3B . . 109.4
C2 C3 H3B 2_577 . 109.4
H3A C3 H3B . . 108.0
Mg1 O4 H1O4 . . 115.4
Mg1 O4 H2O4 . . 108.1
H1O4 O4 H2O4 . . 99.6
Mg1 O5 H1O5 . . 119.2
Mg1 O5 H2O5 . . 130.9
H1O5 O5 H2O5 . . 109.7
O6 O6 H1O6 2_667 . 119.9
O6 O6 H2O6 2_667 . 133.7
H1O6 O6 H2O6 . . 106.3

loop_
_geom_bond_atom_site_label_1
_geom_bond_atom_site_label_2
_geom_bond_site_symmetry_2
_geom_bond_distance
Mg1 O1 2_666 2.0552(11)
Mg1 O1 . 2.0553(11)
Mg1 O5 . 2.0991(12)
Mg1 O5 2_666 2.0992(12)
Mg1 O4 2_666 2.1209(11)
Mg1 O4 . 2.1209(11)
P1 O1 . 1.5027(11)
P1 O2 . 1.5242(12)
P1 O3 . 1.5240(10)
P1 C1 . 1.8383
C1 N1 . 1.5022(15)
C1 H1A . 0.9700
C1 H1B . 0.9700
N1 C3 . 1.4925(18)
N1 C2 . 1.495(2)
N1 H1N1 . 0.8600
C2 C3 2_577 1.513(2)
C2 H2A . 0.9700
C2 H2B . 0.9700
C3 C2 2_577 1.513(2)
C3 H3A . 0.9700
C3 H3B . 0.9700
O4 H1O4 . 0.8199
O4 H2O4 . 0.8201
O5 H1O5 . 0.8200
O5 H2O5 . 0.8200
O6 O6 2_667 1.395(16)
O6 H1O6 . 0.8201
O6 H2O6 . 0.8200

loop_
_geom_hbond_atom_site_label_D
_geom_hbond_atom_site_label_H
_geom_hbond_atom_site_label_A
_geom_hbond_site_symmetry_A
_geom_hbond_distance_DH
_geom_hbond_distance_HA
_geom_hbond_distance_DA
_geom_hbond_angle_DHA
N1 H1N1 O3 2_677 0.86 1.84 2.6187(16) 150
O4 H1O4 O3 2_676 0.82 1.99 2.7956(15) 166
O4 H2O4 O2 . 0.82 1.88 2.6733(17) 164
O5 H1O5 O2 1_545 0.82 1.89 2.7032(17) 172
O5 H2O5 O2 2_566 0.82 1.99 2.7667(18) 158
C1 H1B O4 2_566 0.97 2.48 3.4279(15) 166
C2 H2B O3 . 0.97 2.55 3.187(2) 124
